data_4077828
loop_
_publ_author_name
'Bjurling, Emelie'
'Johansson, Maria H.'
'Andersson, Carl-Magnus'

_publ_section_title
;
 Synthesis ofN-(2-Pyranyl)- andN-Cyclohexylindole Derivatives via
 Stereoselective Addition of Indole Nucleophiles to Organomolybdenum
 Complexes
;
_journal_issue 26
_journal_name_full Organometallics
_journal_page_first 5606
_journal_paper_doi 10.1021/om9906060
_journal_volume 18
_journal_year 1999
_chemical_formula_sum 'C21 H16 Mo N2 O3'
_chemical_formula_weight 440.30
_chemical_name_systematic
; 
 (\n^5^-Cyclopentadienyl)(dicarbonyl)-[(3,4,5-\n)-2-anti-(3-cyanoindol-1-yl)-
5,6-dihydro-2H-pyran-5-yl]molybdenum 
;
_space_group_IT_number 15
_symmetry_cell_setting monoclinic
_symmetry_space_group_name_Hall '-C 2yc'
_symmetry_space_group_name_H-M 'C 1 2/c 1'
_atom_sites_solution_hydrogens 'riding model'
_atom_sites_solution_primary direct
_atom_sites_solution_secondary difmap
_audit_creation_method SHELXL-97
_cell_angle_alpha 90.00
_cell_angle_beta 118.09(3)
_cell_angle_gamma 90.00
_cell_formula_units_Z 8
_cell_length_a 21.575(4)
_cell_length_b 14.910(3)
_cell_length_c 12.837(3)
_cell_measurement_reflns_used 7712
_cell_measurement_temperature 293(2)
_cell_measurement_theta_max 31
_cell_measurement_theta_min 2
_cell_volume 3643.0(17)
_computing_cell_refinement 'Bruker SMART CCD system'
_computing_data_collection 'Bruker SMART CCD system'
_computing_data_reduction 'Bruker SAINT'
_computing_molecular_graphics 'DIAMOND (Brandenburg, 1997)'
_computing_publication_material 'SHELXTL-97 (Sheldrick, 1997)'
_computing_structure_refinement 'SHELXL-97 (Sheldrick, 1997)'
_computing_structure_solution 'SHELXS-97 (Sheldrick, 1990)'
_diffrn_ambient_temperature 293(2)
_diffrn_measured_fraction_theta_full 0.965
_diffrn_measured_fraction_theta_max 0.904
_diffrn_measurement_device_type 'SMART CCD system'
_diffrn_measurement_method '\w scans'
_diffrn_radiation_monochromator graphite
_diffrn_radiation_source 'rotating anode'
_diffrn_radiation_type MoK\a
_diffrn_radiation_wavelength 0.71073
_diffrn_reflns_av_R_equivalents 0.0373
_diffrn_reflns_av_sigmaI/netI 0.0381
_diffrn_reflns_limit_h_max 32
_diffrn_reflns_limit_h_min -28
_diffrn_reflns_limit_k_max 22
_diffrn_reflns_limit_k_min -22
_diffrn_reflns_limit_l_max 12
_diffrn_reflns_limit_l_min -18
_diffrn_reflns_number 17867
_diffrn_reflns_theta_full 28.24
_diffrn_reflns_theta_max 32.19
_diffrn_reflns_theta_min 1.73
_diffrn_standards_decay_% 0.00
_exptl_absorpt_coefficient_mu 0.744
_exptl_absorpt_correction_T_max 0.9293
_exptl_absorpt_correction_T_min 0.8715
_exptl_absorpt_correction_type empirical
_exptl_absorpt_process_details 'absorption corrections using SADABS (Sheldrick, 1996)'
_exptl_crystal_colour yellow
_exptl_crystal_density_diffrn 1.606
_exptl_crystal_density_method 'not measured'
_exptl_crystal_description prism
_exptl_crystal_F_000 1776
_exptl_crystal_size_max 0.19
_exptl_crystal_size_mid 0.13
_exptl_crystal_size_min 0.10
_refine_diff_density_max 0.451
_refine_diff_density_min -0.575
_refine_diff_density_rms 0.072
_refine_ls_extinction_method none
_refine_ls_goodness_of_fit_ref 0.989
_refine_ls_hydrogen_treatment mixed
_refine_ls_matrix_type full
_refine_ls_number_parameters 244
_refine_ls_number_reflns 5824
_refine_ls_number_restraints 0
_refine_ls_restrained_S_all 0.989
_refine_ls_R_factor_all 0.0508
_refine_ls_R_factor_gt 0.0303
_refine_ls_shift/su_max 0.002
_refine_ls_shift/su_mean 0.000
_refine_ls_structure_factor_coef Fsqd
_refine_ls_weighting_details 'calc w=1/[\s^2^(Fo^2^)+(0.0430P)^2^+0.0000P] where P=(Fo^2^+2Fc^2^)/3'
_refine_ls_weighting_scheme calc
_refine_ls_wR_factor_gt 0.0730
_refine_ls_wR_factor_ref 0.0785
_reflns_number_gt 4284
_reflns_number_total 5824
_reflns_threshold_expression >2sigma(I)
_cod_data_source_file om9906060.cif
_cod_data_source_block OM_9906060
_cod_depositor_comments
;
The following automatic conversions were performed:

'_symmetry_cell_setting' value 'Monoclinic' changed to 'monoclinic'
according to /home/saulius/struct/CIF-dictionaries/cif_core.dic
dictionary named 'cif_core.dic' version 2.4.2 from 2011-04-26.

Automatic conversion script
Id: cif_fix_values 1715 2011-07-08 13:25:40Z adriana 
;
_cod_original_cell_volume 3642.9(13)
_cod_original_sg_symbol_H-M C2/c
_cod_database_code 4077828

loop_
_symmetry_equiv_pos_as_xyz
'x, y, z'
'-x, y, -z+1/2'
'x+1/2, y+1/2, z'
'-x+1/2, y+1/2, -z+1/2'
'-x, -y, -z'
'x, -y, z-1/2'
'-x+1/2, -y+1/2, -z'
'x+1/2, -y+1/2, z-1/2'

loop_
_atom_site_label
_atom_site_type_symbol
_atom_site_fract_x
_atom_site_fract_y
_atom_site_fract_z
_atom_site_U_iso_or_equiv
_atom_site_adp_type
_atom_site_occupancy
_atom_site_symmetry_multiplicity
_atom_site_calc_flag
_atom_site_refinement_flags
Mo1 Mo 0.160184(8) 0.373212(10) 0.079773(13) 0.02934(6) Uani 1 1 d .
O1 O 0.17406(8) 0.33848(9) 0.34963(12) 0.0398(3) Uani 1 1 d .
O2 O 0.06172(10) 0.48390(11) 0.14375(15) 0.0621(5) Uani 1 1 d .
O3 O 0.27554(11) 0.49380(13) 0.2699(2) 0.0874(7) Uani 1 1 d .
N1 N 0.10179(9) 0.21405(10) 0.32764(14) 0.0352(3) Uani 1 1 d .
N2 N 0.09635(15) -0.09758(14) 0.3941(2) 0.0748(7) Uani 1 1 d .
C1 C 0.23828(11) 0.30263(17) 0.35838(18) 0.0482(5) Uani 1 1 d .
H1A H 0.2506 0.2488 0.4064 0.058 Uiso 1 1 calc R
H1B H 0.2756 0.3460 0.3984 0.058 Uiso 1 1 calc R
C2 C 0.23390(11) 0.28030(15) 0.24058(19) 0.0423(5) Uani 1 1 d .
H2 H 0.2705 0.2942 0.2244 0.051 Uiso 1 1 calc R
C3 C 0.17320(11) 0.23819(12) 0.15687(18) 0.0375(4) Uani 1 1 d .
H3 H 0.1739 0.1935 0.1069 0.045 Uiso 1 1 calc R
C4 C 0.11042(10) 0.26874(12) 0.15397(16) 0.0334(4) Uani 1 1 d .
H4 H 0.0690 0.2732 0.0830 0.040 Uiso 1 1 calc R
C5 C 0.11255(10) 0.29389(12) 0.26904(16) 0.0330(4) Uani 1 1 d .
H5 H 0.0731 0.3347 0.2506 0.040 Uiso 1 1 calc R
C6 C 0.08715(9) 0.22053(13) 0.42185(16) 0.0321(4) Uani 1 1 d .
C7 C 0.08201(10) 0.29549(13) 0.48208(18) 0.0379(4) Uani 1 1 d .
H7 H 0.0866 0.3532 0.4589 0.046 Uiso 1 1 calc R
C8 C 0.06992(11) 0.28143(15) 0.57719(19) 0.0438(5) Uani 1 1 d .
H8 H 0.0664 0.3305 0.6189 0.053 Uiso 1 1 calc R
C9 C 0.06278(12) 0.19487(16) 0.61206(19) 0.0464(5) Uani 1 1 d .
H9 H 0.0543 0.1873 0.6762 0.056 Uiso 1 1 calc R
C10 C 0.06807(12) 0.12069(14) 0.55308(19) 0.0437(5) Uani 1 1 d .
H10 H 0.0631 0.0634 0.5768 0.052 Uiso 1 1 calc R
C11 C 0.08101(10) 0.13261(12) 0.45701(17) 0.0349(4) Uani 1 1 d .
C12 C 0.09350(11) 0.07385(13) 0.38068(18) 0.0387(4) Uani 1 1 d .
C13 C 0.10625(11) 0.12547(12) 0.30408(19) 0.0396(4) Uani 1 1 d .
H13 H 0.1163 0.1037 0.2458 0.048 Uiso 1 1 calc R
C14 C 0.09511(13) -0.02183(15) 0.3859(2) 0.0500(5) Uani 1 1 d .
C15 C 0.09553(13) 0.32507(17) -0.11960(18) 0.0495(5) Uani 1 1 d .
H15 H 0.0595 0.2833 -0.1422 0.059 Uiso 1 1 calc R
C16 C 0.16618(12) 0.30598(15) -0.08357(18) 0.0449(5) Uani 1 1 d .
H16 H 0.1851 0.2491 -0.0786 0.054 Uiso 1 1 calc R
C17 C 0.20372(13) 0.38647(15) -0.0563(2) 0.0476(5) Uani 1 1 d .
H17 H 0.2517 0.3927 -0.0301 0.057 Uiso 1 1 calc R
C18 C 0.15531(15) 0.45697(15) -0.0758(2) 0.0543(6) Uani 1 1 d .
H18 H 0.1658 0.5178 -0.0642 0.065 Uiso 1 1 calc R
C19 C 0.08863(14) 0.41830(18) -0.11564(19) 0.0532(6) Uani 1 1 d .
H19 H 0.0471 0.4492 -0.1359 0.064 Uiso 1 1 calc R
C20 C 0.09977(11) 0.44260(13) 0.12319(17) 0.0397(4) Uani 1 1 d .
C21 C 0.23342(13) 0.44808(16) 0.1996(2) 0.0537(6) Uani 1 1 d .

loop_
_atom_site_aniso_label
_atom_site_aniso_U_11
_atom_site_aniso_U_22
_atom_site_aniso_U_33
_atom_site_aniso_U_23
_atom_site_aniso_U_13
_atom_site_aniso_U_12
Mo1 0.03319(9) 0.02960(8) 0.02881(9) 0.00381(6) 0.01756(6) 0.00473(6)
O1 0.0500(8) 0.0414(7) 0.0341(7) -0.0076(6) 0.0248(7) -0.0089(7)
O2 0.0790(12) 0.0620(10) 0.0569(10) 0.0076(8) 0.0417(10) 0.0350(9)
O3 0.0774(14) 0.0797(13) 0.0778(14) -0.0183(11) 0.0141(11) -0.0323(11)
N1 0.0420(9) 0.0320(8) 0.0379(9) 0.0007(6) 0.0240(7) -0.0006(7)
N2 0.106(2) 0.0394(10) 0.0889(18) 0.0032(11) 0.0540(16) -0.0008(12)
C1 0.0389(11) 0.0684(14) 0.0314(11) 0.0091(10) 0.0116(9) -0.0061(10)
C2 0.0355(10) 0.0580(13) 0.0401(11) 0.0168(10) 0.0233(9) 0.0146(10)
C3 0.0562(12) 0.0295(9) 0.0359(10) 0.0069(7) 0.0292(9) 0.0115(8)
C4 0.0353(9) 0.0363(9) 0.0268(9) 0.0029(7) 0.0131(8) -0.0013(7)
C5 0.0364(10) 0.0330(9) 0.0376(10) 0.0041(7) 0.0239(8) 0.0030(7)
C6 0.0287(9) 0.0380(10) 0.0316(9) 0.0032(7) 0.0159(8) 0.0008(7)
C7 0.0404(10) 0.0358(10) 0.0443(11) 0.0015(8) 0.0255(9) 0.0010(8)
C8 0.0465(12) 0.0488(12) 0.0422(12) -0.0029(9) 0.0260(10) 0.0033(9)
C9 0.0484(12) 0.0634(14) 0.0367(11) 0.0047(10) 0.0276(10) 0.0030(10)
C10 0.0443(11) 0.0483(12) 0.0428(12) 0.0098(9) 0.0242(10) -0.0014(9)
C11 0.0330(9) 0.0383(10) 0.0338(10) 0.0039(8) 0.0159(8) -0.0010(8)
C12 0.0436(11) 0.0344(9) 0.0423(11) 0.0016(8) 0.0237(9) -0.0004(8)
C13 0.0459(11) 0.0368(10) 0.0410(11) -0.0027(8) 0.0245(9) 0.0018(8)
C14 0.0613(14) 0.0411(12) 0.0539(14) 0.0019(10) 0.0323(12) -0.0010(10)
C15 0.0537(13) 0.0674(15) 0.0283(10) -0.0002(10) 0.0200(10) -0.0038(12)
C16 0.0608(14) 0.0469(12) 0.0387(11) 0.0065(9) 0.0331(10) 0.0153(10)
C17 0.0555(13) 0.0551(13) 0.0501(13) 0.0101(10) 0.0397(11) 0.0060(10)
C18 0.0887(19) 0.0398(11) 0.0528(14) 0.0167(10) 0.0485(14) 0.0119(12)
C19 0.0582(14) 0.0743(16) 0.0323(11) 0.0175(11) 0.0255(10) 0.0334(13)
C20 0.0531(12) 0.0365(10) 0.0322(10) 0.0038(8) 0.0224(9) 0.0089(9)
C21 0.0531(14) 0.0461(12) 0.0564(15) 0.0012(10) 0.0214(12) -0.0047(11)

loop_
_atom_type_symbol
_atom_type_description
_atom_type_scat_dispersion_real
_atom_type_scat_dispersion_imag
_atom_type_scat_source
C C 0.0033 0.0016 'International Tables Vol C Tables 4.2.6.8 and 6.1.1.4'
H H 0.0000 0.0000 'International Tables Vol C Tables 4.2.6.8 and 6.1.1.4'
N N 0.0061 0.0033 'International Tables Vol C Tables 4.2.6.8 and 6.1.1.4'
O O 0.0106 0.0060 'International Tables Vol C Tables 4.2.6.8 and 6.1.1.4'
Mo Mo -1.6832 0.6857 'International Tables Vol C Tables 4.2.6.8 and 6.1.1.4'

loop_
_geom_angle_atom_site_label_1
_geom_angle_atom_site_label_2
_geom_angle_atom_site_label_3
_geom_angle
C20 Mo1 C21 82.69(10)
C20 Mo1 C3 108.61(8)
C21 Mo1 C3 106.48(9)
C20 Mo1 C18 101.32(9)
C21 Mo1 C18 93.58(10)
C3 Mo1 C18 145.60(8)
C20 Mo1 C4 74.83(8)
C21 Mo1 C4 114.62(9)
C3 Mo1 C4 36.14(7)
C18 Mo1 C4 150.34(9)
C20 Mo1 C19 87.79(8)
C21 Mo1 C19 124.07(10)
C3 Mo1 C19 128.63(9)
C18 Mo1 C19 35.09(9)
C4 Mo1 C19 115.52(9)
C20 Mo1 C17 136.61(8)
C21 Mo1 C17 94.54(10)
C3 Mo1 C17 113.58(7)
C18 Mo1 C17 35.41(8)
C4 Mo1 C17 141.39(7)
C19 Mo1 C17 58.13(9)
C20 Mo1 C2 109.12(8)
C21 Mo1 C2 71.70(10)
C3 Mo1 C2 35.21(8)
C18 Mo1 C2 143.69(9)
C4 Mo1 C2 60.23(7)
C19 Mo1 C2 159.15(8)
C17 Mo1 C2 110.95(8)
C20 Mo1 C15 109.71(9)
C21 Mo1 C15 150.12(10)
C3 Mo1 C15 95.38(8)
C18 Mo1 C15 57.92(9)
C4 Mo1 C15 95.07(8)
C19 Mo1 C15 34.55(9)
C17 Mo1 C15 57.47(9)
C2 Mo1 C15 125.04(8)
C20 Mo1 C16 143.09(8)
C21 Mo1 C16 125.06(10)
C3 Mo1 C16 87.85(7)
C18 Mo1 C16 57.80(8)
C4 Mo1 C16 107.72(7)
C19 Mo1 C16 57.28(8)
C17 Mo1 C16 34.35(8)
C2 Mo1 C16 103.20(8)
C15 Mo1 C16 34.17(8)
C5 O1 C1 114.96(15)
C13 N1 C6 109.14(16)
C13 N1 C5 128.20(17)
C6 N1 C5 122.63(16)
O1 C1 C2 113.60(16)
C3 C2 C1 117.76(19)
C3 C2 Mo1 65.79(11)
C1 C2 Mo1 116.36(14)
C2 C3 C4 114.61(18)
C2 C3 Mo1 79.00(12)
C4 C3 Mo1 77.03(11)
C3 C4 C5 117.98(17)
C3 C4 Mo1 66.82(11)
C5 C4 Mo1 115.30(12)
O1 C5 N1 108.96(15)
O1 C5 C4 114.95(15)
N1 C5 C4 110.99(15)
N1 C6 C7 130.46(18)
N1 C6 C11 107.91(17)
C7 C6 C11 121.55(18)
C8 C7 C6 117.84(19)
C7 C8 C9 121.3(2)
C10 C9 C8 121.1(2)
C9 C10 C11 119.09(19)
C10 C11 C6 119.18(18)
C10 C11 C12 134.91(18)
C6 C11 C12 105.84(17)
C13 C12 C14 125.7(2)
C13 C12 C11 108.21(17)
C14 C12 C11 126.0(2)
N1 C13 C12 108.89(18)
N2 C14 C12 177.3(3)
C16 C15 C19 107.9(2)
C16 C15 Mo1 73.12(13)
C19 C15 Mo1 71.33(12)
C17 C16 C15 108.7(2)
C17 C16 Mo1 71.52(12)
C15 C16 Mo1 72.71(13)
C16 C17 C18 107.5(2)
C16 C17 Mo1 74.13(12)
C18 C17 Mo1 71.01(13)
C19 C18 C17 107.6(2)
C19 C18 Mo1 73.47(13)
C17 C18 Mo1 73.59(12)
C15 C19 C18 108.2(2)
C15 C19 Mo1 74.12(12)
C18 C19 Mo1 71.44(13)
O2 C20 Mo1 176.96(19)
O3 C21 Mo1 178.4(2)

loop_
_geom_bond_atom_site_label_1
_geom_bond_atom_site_label_2
_geom_bond_distance
Mo1 C20 1.940(2)
Mo1 C21 1.955(2)
Mo1 C3 2.2022(18)
Mo1 C18 2.315(2)
Mo1 C4 2.3344(19)
Mo1 C19 2.341(2)
Mo1 C17 2.349(2)
Mo1 C2 2.370(2)
Mo1 C15 2.377(2)
Mo1 C16 2.382(2)
O1 C5 1.407(2)
O1 C1 1.439(3)
O2 C20 1.152(2)
O3 C21 1.154(3)
N1 C13 1.368(2)
N1 C6 1.390(3)
N1 C5 1.484(2)
N2 C14 1.134(3)
C1 C2 1.507(3)
C2 C3 1.392(3)
C3 C4 1.413(3)
C4 C5 1.503(3)
C6 C7 1.393(3)
C6 C11 1.413(3)
C7 C8 1.379(3)
C8 C9 1.398(3)
C9 C10 1.375(3)
C10 C11 1.398(3)
C11 C12 1.432(3)
C12 C13 1.375(3)
C12 C14 1.428(3)
C15 C16 1.398(3)
C15 C19 1.402(4)
C16 C17 1.397(3)
C17 C18 1.419(3)
C18 C19 1.404(4)
